data_7062057
loop_
_publ_author_name
'Pal, M. K.'
'Majumdar, A. G.'
'Vivekananda, K. V.'
'Wadawale, A. P.'
'Subramanian, M.'
'Bhuvanesh, N.'
'Dey, S.'

_publ_section_title
;
 Anticancer activity of Pt-selenolate metallacycles
;
_journal_issue 48
_journal_name_full 'New Journal of Chemistry'
_journal_page_first 23198
_journal_page_last 23212
_journal_paper_doi 10.1039/D2NJ03931A
_journal_volume 46
_journal_year 2022
_chemical_formula_sum 'C165 H133 Cl9 F18 Fe4 N4 O18 P8 Pt4 S10'
_chemical_formula_weight 4692.92
_space_group_crystal_system tetragonal
_space_group_IT_number 88
_space_group_name_Hall '-I 4ad'
_space_group_name_H-M_alt 'I 41/a :2'
_atom_sites_solution_hydrogens geom
_atom_sites_solution_primary direct
_atom_sites_solution_secondary difmap
_audit_block_doi 10.5517/ccdc.csd.cc2c5r7k
_audit_creation_method SHELXL-2017/1
_audit_update_record
;
2022-11-03 deposited with the CCDC.	2022-11-07 downloaded from the CCDC.
;
_cell_angle_alpha 90
_cell_angle_beta 90
_cell_angle_gamma 90
_cell_formula_units_Z 4
_cell_length_a 19.9324(4)
_cell_length_b 19.9324(4)
_cell_length_c 47.0921(19)
_cell_measurement_reflns_used 12790
_cell_measurement_temperature 298(2)
_cell_measurement_theta_max 75.1060
_cell_measurement_theta_min 3.5850
_cell_volume 18709.7(9)
_computing_cell_refinement 'CrysAlisPro 1.171.40.57a (Rigaku OD, 2019)'
_computing_data_collection 'CrysAlisPro 1.171.40.57a (Rigaku OD, 2019)'
_computing_data_reduction 'CrysAlisPro 1.171.40.57a (Rigaku OD, 2019)'
_computing_molecular_graphics 'ORTEP 3.0 for windows'
_computing_publication_material WinGX-2021.3
_computing_structure_refinement 'SHELXL-2017/1 (Sheldrick, 2017)'
_computing_structure_solution 'Sheldrick, G. M. (2008). Acta Cryst. A64, 112-122'
_diffrn_ambient_temperature 298(2)
_diffrn_detector 'Hybrid Pixel Array Detector'
_diffrn_detector_area_resol_mean 10.0000
_diffrn_detector_type HyPix
_diffrn_measured_fraction_theta_full 0.993
_diffrn_measured_fraction_theta_max 0.942
_diffrn_measurement_details
;
List of Runs (angles in degrees, time in seconds):

  # Type    Start    End  Width  t~exp~   \w     \q     \k     \f   Frames
#--------------------------------------------------------------------------
  1  \w    -19.00   8.00   0.50    3.00    --  -47.82  19.00-120.00   54
  2  \w    -41.00 -14.00   0.50   10.00    --  -86.25  37.00-120.00   54
  3  \w    -40.00 -15.00   0.50   10.00    --  -86.25  37.00  55.00   50
  4  \w    -66.00 -41.00   0.50   10.00    --  -86.25  57.00  90.00   50
  5  \w   -158.00 -98.00   0.50   10.00    --  -86.25-103.00  50.00  120
  6  \w   -118.00 -73.00   0.50    3.00    --  -47.82-125.00 -60.00   90
  7  \w   -119.00 -74.00   0.50    3.00    --  -47.82-125.00  90.00   90
  8  \w     40.00  66.00   0.50   10.00    --  107.74 -57.00  30.00   52
  9  \w     35.00  60.00   0.50   10.00    --  107.74 -57.00  60.00   50
 10  \w     35.00  60.00   0.50   10.00    --  107.74 -57.00 150.00   50
 11  \w    105.00 178.00   0.50   10.00    --  107.74  37.00  55.00  146
 12  \w    107.00 177.00   0.50   10.00    --  107.74  93.00-105.00  140
 13  \w     35.00  66.00   0.50   10.00    --  107.74 -57.00-150.00   62
 14  \w     36.00  61.00   0.50   10.00    --  107.74 -57.00-120.00   50
;
_diffrn_measurement_device 'four-circle diffractometer'
_diffrn_measurement_device_type 'XtaLAB Synergy, Dualflex, HyPix'
_diffrn_measurement_method '\w scans'
_diffrn_orient_matrix_type 'CrysAlisPro convention (1999,Acta A55,543-557)'
_diffrn_orient_matrix_UB_11 0.0359675000
_diffrn_orient_matrix_UB_12 0.0153701000
_diffrn_orient_matrix_UB_13 -0.0282257000
_diffrn_orient_matrix_UB_21 -0.0123852000
_diffrn_orient_matrix_UB_22 -0.0726790000
_diffrn_orient_matrix_UB_23 -0.0099770000
_diffrn_orient_matrix_UB_31 -0.0671572000
_diffrn_orient_matrix_UB_32 0.0214102000
_diffrn_orient_matrix_UB_33 -0.0132797000
_diffrn_radiation_monochromator mirror
_diffrn_radiation_probe x-ray
_diffrn_radiation_type 'Cu K\a'
_diffrn_radiation_wavelength 1.54184
_diffrn_reflns_av_R_equivalents 0.0529
_diffrn_reflns_av_unetI/netI 0.0399
_diffrn_reflns_Laue_measured_fraction_full 0.993
_diffrn_reflns_Laue_measured_fraction_max 0.942
_diffrn_reflns_limit_h_max 9
_diffrn_reflns_limit_h_min -22
_diffrn_reflns_limit_k_max 24
_diffrn_reflns_limit_k_min -25
_diffrn_reflns_limit_l_max 59
_diffrn_reflns_limit_l_min -57
_diffrn_reflns_number 33113
_diffrn_reflns_point_group_measured_fraction_full 0.993
_diffrn_reflns_point_group_measured_fraction_max 0.942
_diffrn_reflns_theta_full 67.684
_diffrn_reflns_theta_max 77.086
_diffrn_reflns_theta_min 3.584
_diffrn_source 'micro-focus sealed X-ray tube'
_diffrn_source_type 'PhotonJet (Cu) X-ray Source'
_exptl_absorpt_coefficient_mu 11.385
_exptl_absorpt_correction_T_max 1.00000
_exptl_absorpt_correction_T_min 0.30922
_exptl_absorpt_correction_type multi-scan
_exptl_absorpt_process_details
;
CrysAlisPro 1.171.40.57a (Rigaku Oxford Diffraction, 2019)
Empirical absorption correction using spherical harmonics,
 implemented in SCALE3 ABSPACK scaling algorithm.
;
_exptl_crystal_colour yellow
_exptl_crystal_density_diffrn 1.666
_exptl_crystal_description rhombohedral
_exptl_crystal_F_000 9224
_exptl_crystal_size_max 0.200
_exptl_crystal_size_mid 0.200
_exptl_crystal_size_min 0.100
_refine_diff_density_max 1.584
_refine_diff_density_min -0.995
_refine_diff_density_rms 0.109
_refine_ls_extinction_method none
_refine_ls_goodness_of_fit_ref 0.979
_refine_ls_hydrogen_treatment constr
_refine_ls_matrix_type full
_refine_ls_number_parameters 479
_refine_ls_number_reflns 9333
_refine_ls_number_restraints 61
_refine_ls_restrained_S_all 0.979
_refine_ls_R_factor_all 0.0696
_refine_ls_R_factor_gt 0.0520
_refine_ls_shift/su_max 0.002
_refine_ls_shift/su_mean 0.000
_refine_ls_structure_factor_coef Fsqd
_refine_ls_weighting_details 'w=1/[\s^2^(Fo^2^)+(0.0990P)^2^+50.5738P] where P=(Fo^2^+2Fc^2^)/3'
_refine_ls_weighting_scheme calc
_refine_ls_wR_factor_gt 0.1426
_refine_ls_wR_factor_ref 0.1570
_reflns_Friedel_coverage 0.000
_reflns_number_gt 7102
_reflns_number_total 9333
_reflns_threshold_expression 'I > 2\s(I)'
_cod_data_source_file d2nj03931a2.cif
_cod_data_source_block oMP-12bcu-platon_sq-218068
_cod_depositor_comments 'Adding full bibliography for 7062053--7062058.cif.'
_cod_original_cell_volume 18709.7(11)
_cod_original_sg_symbol_H-M 'I 41/a'
_cod_database_code 7062057
_shelx_shelxl_version_number 2017/1
_shelx_space_group_comment
;
The symmetry employed for this shelxl refinement is uniquely defined
by the following loop, which should always be used as a source of
symmetry information in preference to the above space-group names.
They are only intended as comments.
;
_shelx_estimated_absorpt_t_min 0.209
_shelx_estimated_absorpt_t_max 0.396
_oxdiff_exptl_absorpt_empirical_full_min 0.596
_oxdiff_exptl_absorpt_empirical_full_max 2.924
_oxdiff_exptl_absorpt_empirical_details
;
Empirical correction (ABSPACK) includes:
- Absorption correction using spherical harmonics
- Frame scaling
;
_diffrn_oxdiff_digest_frames
;
01dab6826d3a60aff13a4d947487db63580002616da
;

loop_
_space_group_symop_operation_xyz
'x, y, z'
'-y+3/4, x+1/4, z+1/4'
'-x, -y+1/2, z'
'y+1/4, -x+1/4, z+1/4'
'x+1/2, y+1/2, z+1/2'
'-y+5/4, x+3/4, z+3/4'
'-x+1/2, -y+1, z+1/2'
'y+3/4, -x+3/4, z+3/4'
'-x, -y, -z'
'y-3/4, -x-1/4, -z-1/4'
'x, y-1/2, -z'
'-y-1/4, x-1/4, -z-1/4'
'-x+1/2, -y+1/2, -z+1/2'
'y-1/4, -x+1/4, -z+1/4'
'x+1/2, y, -z+1/2'
'-y+1/4, x+1/4, -z+1/4'

loop_
_atom_site_label
_atom_site_type_symbol
_atom_site_fract_x
_atom_site_fract_y
_atom_site_fract_z
_atom_site_U_iso_or_equiv
_atom_site_adp_type
_atom_site_occupancy
_atom_site_site_symmetry_order
_atom_site_calc_flag
_atom_site_refinement_flags_posn
_atom_site_refinement_flags_adp
_atom_site_refinement_flags_occupancy
_atom_site_disorder_assembly
_atom_site_disorder_group
C1 C 0.4650(3) 0.5941(3) 0.09571(13) 0.0566(14) Uani 1 1 d . . . . .
C2 C 0.4774(3) 0.5559(3) 0.12013(14) 0.0608(15) Uani 1 1 d . . . . .
H2 H 0.442308 0.532804 0.128718 0.073 Uiso 1 1 calc R U . . .
C3 C 0.5406(3) 0.5522(3) 0.13152(13) 0.0559(14) Uani 1 1 d . . . . .
H3 H 0.547107 0.528051 0.148203 0.067 Uiso 1 1 calc R U . . .
C4 C 0.5826(3) 0.6218(3) 0.09652(14) 0.0595(15) Uani 1 1 d . . . . .
H4 H 0.618380 0.645217 0.088632 0.071 Uiso 1 1 calc R U . . .
C5 C 0.5196(4) 0.6284(3) 0.08459(14) 0.0616(15) Uani 1 1 d . . . . .
H5 H 0.513780 0.656171 0.068916 0.074 Uiso 1 1 calc R U . . .
C6 C 0.2243(4) 0.4094(4) 0.09536(16) 0.0714(18) Uani 1 1 d . . . . .
C7 C 0.2377(5) 0.3415(4) 0.1012(2) 0.089(3) Uani 1 1 d . . . . .
H7 H 0.279874 0.321418 0.101046 0.106 Uiso 1 1 calc R U . . .
C8 C 0.1760(6) 0.3085(5) 0.1075(2) 0.105(3) Uani 1 1 d . . . . .
H8 H 0.170607 0.263472 0.112080 0.126 Uiso 1 1 calc R U . . .
C9 C 0.1253(5) 0.3564(5) 0.1054(2) 0.101(3) Uani 1 1 d . . . . .
H9 H 0.080024 0.348288 0.108690 0.122 Uiso 1 1 calc R U . . .
C10 C 0.1525(4) 0.4183(5) 0.09762(18) 0.084(2) Uani 1 1 d . . . . .
H10 H 0.128912 0.457877 0.094484 0.101 Uiso 1 1 calc R U . . .
C11 C 0.2136(4) 0.4654(4) 0.16041(16) 0.0742(19) Uani 1 1 d . . . . .
C12 C 0.2636(5) 0.4148(4) 0.16418(19) 0.086(2) Uani 1 1 d . . . . .
H12 H 0.309333 0.419735 0.160835 0.103 Uiso 1 1 calc R U . . .
C13 C 0.2321(7) 0.3574(5) 0.1736(2) 0.106(3) Uani 1 1 d . . . . .
H13 H 0.253245 0.317046 0.177891 0.127 Uiso 1 1 calc R U . . .
C14 C 0.1622(7) 0.3699(6) 0.1759(2) 0.113(4) Uani 1 1 d . . . . .
H14 H 0.129922 0.339013 0.181547 0.136 Uiso 1 1 calc R U . . .
C15 C 0.1498(5) 0.4366(5) 0.16803(18) 0.090(2) Uani 1 1 d . . . . .
H15 H 0.108432 0.458053 0.167789 0.108 Uiso 1 1 calc R U . . .
C16 C 0.3594(3) 0.4238(3) 0.07833(15) 0.0621(15) Uani 1 1 d . . . . .
C17 C 0.3739(4) 0.3976(4) 0.05199(17) 0.080(2) Uani 1 1 d . . . . .
H17 H 0.346216 0.406330 0.036535 0.096 Uiso 1 1 calc R U . . .
C18 C 0.4321(5) 0.3571(5) 0.0488(2) 0.092(3) Uani 1 1 d . . . . .
H18 H 0.442242 0.339116 0.031136 0.110 Uiso 1 1 calc R U . . .
C19 C 0.4723(4) 0.3444(4) 0.0708(2) 0.081(2) Uani 1 1 d . . . . .
H19 H 0.510346 0.318041 0.068334 0.097 Uiso 1 1 calc R U . . .
C20 C 0.4575(4) 0.3706(4) 0.0975(2) 0.078(2) Uani 1 1 d . . . . .
H20 H 0.485662 0.361698 0.112778 0.093 Uiso 1 1 calc R U . . .
C21 C 0.4020(4) 0.4092(4) 0.10123(17) 0.0705(18) Uani 1 1 d . . . . .
H21 H 0.392169 0.426047 0.119166 0.085 Uiso 1 1 calc R U . . .
C22 C 0.2490(4) 0.4997(4) 0.05089(14) 0.0644(16) Uani 1 1 d . . . . .
C23 C 0.2215(5) 0.4498(5) 0.03317(18) 0.090(2) Uani 1 1 d . . . . .
H23 H 0.222351 0.404961 0.038663 0.108 Uiso 1 1 calc R U . . .
C24 C 0.1926(6) 0.4685(7) 0.0071(2) 0.116(4) Uani 1 1 d . . . . .
H24 H 0.176287 0.435908 -0.005255 0.139 Uiso 1 1 calc R U . . .
C25 C 0.1887(6) 0.5351(7) -0.0001(2) 0.113(3) Uani 1 1 d . . . . .
H25 H 0.168503 0.547283 -0.017098 0.136 Uiso 1 1 calc R U . . .
C26 C 0.2143(6) 0.5845(6) 0.0176(2) 0.106(3) Uani 1 1 d . . . . .
H26 H 0.211492 0.629540 0.012569 0.127 Uiso 1 1 calc R U . . .
C27 C 0.2441(4) 0.5651(4) 0.04270(16) 0.077(2) Uani 1 1 d . . . . .
H27 H 0.261610 0.598114 0.054562 0.093 Uiso 1 1 calc R U . . .
C28 C 0.2499(4) 0.5961(4) 0.17925(14) 0.0650(16) Uani 1 1 d . . . . .
C29 C 0.2281(4) 0.6619(4) 0.18285(15) 0.0671(17) Uani 1 1 d . . . . .
H29 H 0.200123 0.681775 0.169481 0.081 Uiso 1 1 calc R U . . .
C30 C 0.2488(5) 0.6975(5) 0.20677(19) 0.085(2) Uani 1 1 d . . . . .
H30 H 0.234165 0.741401 0.209294 0.102 Uiso 1 1 calc R U . . .
C31 C 0.2898(6) 0.6694(6) 0.2264(2) 0.103(3) Uani 1 1 d . . . . .
H31 H 0.302622 0.693652 0.242384 0.123 Uiso 1 1 calc R U . . .
C32 C 0.3124(6) 0.6042(5) 0.22253(19) 0.103(3) Uani 1 1 d . . . . .
H32 H 0.342129 0.585449 0.235528 0.123 Uiso 1 1 calc R U . . .
C33 C 0.2912(5) 0.5671(5) 0.19957(18) 0.085(2) Uani 1 1 d . . . . .
H33 H 0.304523 0.522636 0.197673 0.102 Uiso 1 1 calc R U . . .
C34 C 0.1483(4) 0.5822(4) 0.13642(15) 0.0644(16) Uani 1 1 d . . . . .
C35 C 0.1358(4) 0.5989(5) 0.10782(17) 0.078(2) Uani 1 1 d . . . . .
H35 H 0.169260 0.592314 0.094361 0.094 Uiso 1 1 calc R U . . .
C36 C 0.0757(4) 0.6244(6) 0.0996(2) 0.097(3) Uani 1 1 d . . . . .
H36 H 0.069071 0.637679 0.080824 0.116 Uiso 1 1 calc R U . . .
C37 C 0.0239(5) 0.6307(6) 0.1193(2) 0.103(3) Uani 1 1 d . . . . .
H37 H -0.018277 0.645463 0.113620 0.124 Uiso 1 1 calc R U . . .
C38 C 0.0355(4) 0.6148(5) 0.1474(2) 0.092(3) Uani 1 1 d . . . . .
H38 H 0.001311 0.620602 0.160580 0.110 Uiso 1 1 calc R U . . .
C39 C 0.0967(4) 0.5905(4) 0.15622(19) 0.078(2) Uani 1 1 d . . . . .
H39 H 0.103710 0.579793 0.175207 0.093 Uiso 1 1 calc R U . . .
C40 C 0.4578(11) 0.3587(10) 0.2007(4) 0.168(4) Uani 1 1 d . U . . .
N1 N 0.5934(3) 0.5825(3) 0.11914(11) 0.0557(12) Uani 1 1 d . . . . .
P1 P 0.28404(9) 0.47361(9) 0.08492(4) 0.0595(4) Uani 1 1 d . . . . .
P2 P 0.22871(8) 0.54943(9) 0.14718(4) 0.0586(4) Uani 1 1 d . . . . .
Pt1 Pt 0.30810(2) 0.56383(2) 0.11228(2) 0.05270(11) Uani 1 1 d . . . . .
S1 S 0.38902(8) 0.59321(9) 0.07742(3) 0.0610(4) Uani 1 1 d . . . . .
S2 S 0.46190(15) 0.44642(18) 0.19486(6) 0.1158(9) Uani 1 1 d . U . . .
Fe1 Fe 0.19349(7) 0.38730(7) 0.13497(3) 0.0797(4) Uani 1 1 d . . . . .
F3 F 0.4738(9) 0.3342(9) 0.1735(3) 0.293(7) Uani 1 1 d . U . . .
F1 F 0.3972(7) 0.3407(6) 0.2062(3) 0.252(5) Uani 1 1 d . U . . .
F2 F 0.4975(8) 0.3381(6) 0.2186(3) 0.269(6) Uani 1 1 d . U . . .
O1 O 0.4191(5) 0.4642(7) 0.1728(2) 0.186(5) Uani 1 1 d . U . . .
O2 O 0.4335(7) 0.4677(8) 0.2222(3) 0.215(5) Uani 1 1 d . U . . .
O3 O 0.5298(4) 0.4623(6) 0.1919(2) 0.160(4) Uani 1 1 d . U . . .

loop_
_atom_site_aniso_label
_atom_site_aniso_U_11
_atom_site_aniso_U_22
_atom_site_aniso_U_33
_atom_site_aniso_U_23
_atom_site_aniso_U_13
_atom_site_aniso_U_12
C1 0.053(3) 0.057(3) 0.060(4) 0.002(3) 0.001(3) 0.002(3)
C2 0.058(4) 0.057(4) 0.068(4) 0.010(3) 0.009(3) -0.004(3)
C3 0.052(3) 0.064(4) 0.053(3) 0.005(3) -0.007(3) 0.003(3)
C4 0.057(4) 0.064(4) 0.057(3) 0.000(3) 0.002(3) -0.010(3)
C5 0.069(4) 0.057(4) 0.060(4) 0.008(3) -0.001(3) -0.007(3)
C6 0.076(5) 0.069(4) 0.069(4) -0.010(3) 0.008(4) -0.004(4)
C7 0.105(7) 0.061(4) 0.100(6) -0.013(4) 0.029(5) -0.012(4)
C8 0.129(9) 0.064(5) 0.120(8) -0.017(5) 0.033(6) -0.024(6)
C9 0.094(7) 0.096(7) 0.114(7) -0.025(6) 0.014(5) -0.037(6)
C10 0.072(5) 0.100(6) 0.081(5) -0.018(4) 0.003(4) -0.017(4)
C11 0.083(5) 0.076(5) 0.063(4) -0.003(3) 0.010(4) -0.007(4)
C12 0.091(6) 0.077(5) 0.091(6) 0.000(4) -0.004(5) 0.007(4)
C13 0.157(11) 0.065(5) 0.096(7) 0.019(5) -0.004(7) -0.005(6)
C14 0.147(10) 0.102(8) 0.090(6) -0.003(5) 0.043(7) -0.037(7)
C15 0.099(6) 0.090(6) 0.081(5) 0.000(4) 0.023(5) -0.025(5)
C16 0.060(4) 0.057(4) 0.070(4) -0.003(3) 0.005(3) 0.008(3)
C17 0.091(5) 0.080(5) 0.067(4) -0.009(4) 0.017(4) 0.014(4)
C18 0.103(7) 0.077(5) 0.095(6) -0.008(5) 0.020(5) 0.018(5)
C19 0.076(5) 0.055(4) 0.111(6) 0.013(4) 0.017(5) 0.012(3)
C20 0.069(4) 0.063(4) 0.101(6) 0.012(4) -0.010(4) 0.005(3)
C21 0.073(4) 0.061(4) 0.077(4) -0.001(3) 0.002(4) -0.006(3)
C22 0.066(4) 0.067(4) 0.060(4) -0.011(3) -0.006(3) 0.004(3)
C23 0.098(6) 0.102(6) 0.071(5) -0.023(4) -0.006(4) -0.001(5)
C24 0.119(8) 0.146(10) 0.082(6) -0.034(7) -0.028(6) -0.011(7)
C25 0.131(9) 0.132(9) 0.076(6) -0.001(6) -0.025(6) 0.018(7)
C26 0.136(9) 0.105(7) 0.075(5) 0.001(5) -0.034(6) 0.023(6)
C27 0.081(5) 0.087(5) 0.064(4) -0.005(4) -0.009(4) 0.004(4)
C28 0.063(4) 0.075(4) 0.057(4) -0.005(3) 0.004(3) -0.001(3)
C29 0.065(4) 0.076(4) 0.061(4) -0.012(3) -0.001(3) 0.005(3)
C30 0.088(6) 0.082(5) 0.086(5) -0.017(4) 0.007(4) 0.016(4)
C31 0.116(8) 0.117(8) 0.074(5) -0.028(5) -0.007(5) 0.007(6)
C32 0.142(9) 0.102(7) 0.064(5) -0.004(5) -0.025(5) 0.014(6)
C33 0.104(6) 0.082(5) 0.069(5) -0.008(4) -0.002(4) 0.004(5)
C34 0.064(4) 0.066(4) 0.064(4) -0.010(3) 0.005(3) -0.001(3)
C35 0.063(4) 0.096(6) 0.075(5) -0.004(4) 0.001(4) 0.011(4)
C36 0.067(5) 0.131(8) 0.092(6) 0.001(6) -0.007(4) 0.015(5)
C37 0.066(5) 0.121(8) 0.123(8) -0.019(6) -0.016(5) 0.016(5)
C38 0.052(4) 0.104(7) 0.120(7) -0.029(6) 0.010(4) 0.004(4)
C39 0.061(4) 0.084(5) 0.087(5) -0.017(4) 0.011(4) -0.007(4)
C40 0.175(11) 0.157(7) 0.172(11) 0.031(8) 0.005(10) -0.014(9)
N1 0.054(3) 0.048(3) 0.065(3) 0.001(2) -0.005(2) 0.001(2)
P1 0.0619(9) 0.0582(9) 0.0585(9) -0.0079(7) 0.0010(7) 0.0012(7)
P2 0.0558(9) 0.0619(9) 0.0580(9) -0.0055(7) 0.0058(7) 0.0005(7)
Pt1 0.05055(16) 0.05438(17) 0.05316(17) -0.00286(10) 0.00028(10) 0.00222(10)
S1 0.0553(8) 0.0716(10) 0.0560(8) 0.0045(7) 0.0014(7) 0.0015(7)
S2 0.0953(17) 0.151(2) 0.1011(17) 0.0367(17) -0.0051(14) -0.0111(16)
Fe1 0.0871(9) 0.0665(7) 0.0855(8) -0.0060(6) 0.0157(6) -0.0134(6)
F3 0.303(16) 0.302(14) 0.273(11) -0.132(13) 0.009(10) -0.001(13)
F1 0.210(9) 0.200(10) 0.347(15) 0.066(10) 0.030(9) -0.073(9)
F2 0.292(12) 0.218(11) 0.298(11) 0.143(10) -0.097(12) -0.019(10)
O1 0.124(6) 0.256(12) 0.177(7) 0.093(9) -0.046(6) -0.037(7)
O2 0.226(12) 0.247(12) 0.174(7) -0.056(9) 0.073(8) -0.008(11)
O3 0.098(5) 0.233(10) 0.148(7) 0.067(7) -0.011(5) -0.034(6)

loop_
_atom_type_symbol
_atom_type_description
_atom_type_scat_dispersion_real
_atom_type_scat_dispersion_imag
_atom_type_scat_source
C C 0.0181 0.0091 'International Tables Vol C Tables 4.2.6.8 and 6.1.1.4'
H H 0.0000 0.0000 'International Tables Vol C Tables 4.2.6.8 and 6.1.1.4'
Fe Fe -1.1336 3.1974 'International Tables Vol C Tables 4.2.6.8 and 6.1.1.4'
N N 0.0311 0.0180 'International Tables Vol C Tables 4.2.6.8 and 6.1.1.4'
P P 0.2955 0.4335 'International Tables Vol C Tables 4.2.6.8 and 6.1.1.4'
Pt Pt -4.5932 6.9264 'International Tables Vol C Tables 4.2.6.8 and 6.1.1.4'
S S 0.3331 0.5567 'International Tables Vol C Tables 4.2.6.8 and 6.1.1.4'
O O 0.0492 0.0322 'International Tables Vol C Tables 4.2.6.8 and 6.1.1.4'
F F 0.0727 0.0534 'International Tables Vol C Tables 4.2.6.8 and 6.1.1.4'
Cl Cl 0.3639 0.7018 'International Tables Vol C Tables 4.2.6.8 and 6.1.1.4'

loop_
_geom_angle_atom_site_label_1
_geom_angle_atom_site_label_2
_geom_angle_atom_site_label_3
_geom_angle
_geom_angle_site_symmetry_1
_geom_angle_site_symmetry_3
_geom_angle_publ_flag
C5 C1 C2 116.0(6) . . ?
C5 C1 S1 120.0(5) . . ?
C2 C1 S1 123.6(5) . . ?
C3 C2 C1 120.9(6) . . ?
C3 C2 H2 119.6 . . ?
C1 C2 H2 119.6 . . ?
N1 C3 C2 121.6(6) . . ?
N1 C3 H3 119.2 . . ?
C2 C3 H3 119.2 . . ?
N1 C4 C5 121.7(6) . . ?
N1 C4 H4 119.1 . . ?
C5 C4 H4 119.1 . . ?
C4 C5 C1 120.8(6) . . ?
C4 C5 H5 119.6 . . ?
C1 C5 H5 119.6 . . ?
C7 C6 C10 107.0(7) . . ?
C7 C6 P1 127.3(7) . . ?
C10 C6 P1 125.6(6) . . ?
C7 C6 Fe1 70.5(5) . . ?
C10 C6 Fe1 69.9(5) . . ?
P1 C6 Fe1 127.3(4) . . ?
C6 C7 C8 108.6(9) . . ?
C6 C7 Fe1 68.8(5) . . ?
C8 C7 Fe1 70.8(5) . . ?
C6 C7 H7 125.7 . . ?
C8 C7 H7 125.7 . . ?
Fe1 C7 H7 126.3 . . ?
C9 C8 C7 107.2(8) . . ?
C9 C8 Fe1 69.3(5) . . ?
C7 C8 Fe1 68.5(5) . . ?
C9 C8 H8 126.4 . . ?
C7 C8 H8 126.4 . . ?
Fe1 C8 H8 127.4 . . ?
C8 C9 C10 110.0(9) . . ?
C8 C9 Fe1 71.1(6) . . ?
C10 C9 Fe1 69.7(5) . . ?
C8 C9 H9 125.0 . . ?
C10 C9 H9 125.0 . . ?
Fe1 C9 H9 125.8 . . ?
C9 C10 C6 107.2(9) . . ?
C9 C10 Fe1 70.2(6) . . ?
C6 C10 Fe1 68.3(5) . . ?
C9 C10 H10 126.4 . . ?
C6 C10 H10 126.4 . . ?
Fe1 C10 H10 126.7 . . ?
C12 C11 C15 107.6(8) . . ?
C12 C11 P2 125.4(6) . . ?
C15 C11 P2 126.9(7) . . ?
C12 C11 Fe1 70.5(5) . . ?
C15 C11 Fe1 70.2(5) . . ?
P2 C11 Fe1 123.0(4) . . ?
C13 C12 C11 108.0(9) . . ?
C13 C12 Fe1 71.5(6) . . ?
C11 C12 Fe1 68.1(5) . . ?
C13 C12 H12 126.0 . . ?
C11 C12 H12 126.0 . . ?
Fe1 C12 H12 125.9 . . ?
C12 C13 C14 109.0(9) . . ?
C12 C13 Fe1 69.2(5) . . ?
C14 C13 Fe1 69.4(6) . . ?
C12 C13 H13 125.5 . . ?
C14 C13 H13 125.5 . . ?
Fe1 C13 H13 127.5 . . ?
C15 C14 C13 108.7(9) . . ?
C15 C14 Fe1 69.3(5) . . ?
C13 C14 Fe1 70.3(6) . . ?
C15 C14 H14 125.7 . . ?
C13 C14 H14 125.7 . . ?
Fe1 C14 H14 126.3 . . ?
C14 C15 C11 106.8(9) . . ?
C14 C15 Fe1 70.7(6) . . ?
C11 C15 Fe1 68.0(5) . . ?
C14 C15 H15 126.6 . . ?
C11 C15 H15 126.6 . . ?
Fe1 C15 H15 126.3 . . ?
C17 C16 C21 119.1(7) . . ?
C17 C16 P1 122.2(6) . . ?
C21 C16 P1 118.7(5) . . ?
C16 C17 C18 118.8(8) . . ?
C16 C17 H17 120.6 . . ?
C18 C17 H17 120.6 . . ?
C19 C18 C17 121.2(8) . . ?
C19 C18 H18 119.4 . . ?
C17 C18 H18 119.4 . . ?
C18 C19 C20 120.1(8) . . ?
C18 C19 H19 119.9 . . ?
C20 C19 H19 119.9 . . ?
C21 C20 C19 120.1(8) . . ?
C21 C20 H20 119.9 . . ?
C19 C20 H20 119.9 . . ?
C20 C21 C16 120.7(8) . . ?
C20 C21 H21 119.6 . . ?
C16 C21 H21 119.6 . . ?
C27 C22 C23 118.7(7) . . ?
C27 C22 P1 123.3(6) . . ?
C23 C22 P1 117.9(6) . . ?
C22 C23 C24 119.3(10) . . ?
C22 C23 H23 120.4 . . ?
C24 C23 H23 120.4 . . ?
C25 C24 C23 119.6(10) . . ?
C25 C24 H24 120.2 . . ?
C23 C24 H24 120.2 . . ?
C24 C25 C26 121.3(9) . . ?
C24 C25 H25 119.3 . . ?
C26 C25 H25 119.3 . . ?
C25 C26 C27 118.3(10) . . ?
C25 C26 H26 120.9 . . ?
C27 C26 H26 120.9 . . ?
C22 C27 C26 122.7(8) . . ?
C22 C27 H27 118.6 . . ?
C26 C27 H27 118.6 . . ?
C33 C28 C29 119.6(7) . . ?
C33 C28 P2 119.7(6) . . ?
C29 C28 P2 120.6(6) . . ?
C28 C29 C30 119.1(7) . . ?
C28 C29 H29 120.5 . . ?
C30 C29 H29 120.5 . . ?
C31 C30 C29 121.3(8) . . ?
C31 C30 H30 119.4 . . ?
C29 C30 H30 119.4 . . ?
C30 C31 C32 119.5(9) . . ?
C30 C31 H31 120.2 . . ?
C32 C31 H31 120.2 . . ?
C31 C32 C33 120.4(9) . . ?
C31 C32 H32 119.8 . . ?
C33 C32 H32 119.8 . . ?
C28 C33 C32 120.0(8) . . ?
C28 C33 H33 120.0 . . ?
C32 C33 H33 120.0 . . ?
C39 C34 C35 118.6(7) . . ?
C39 C34 P2 120.6(6) . . ?
C35 C34 P2 120.8(5) . . ?
C36 C35 C34 121.3(8) . . ?
C36 C35 H35 119.4 . . ?
C34 C35 H35 119.4 . . ?
C35 C36 C37 119.6(9) . . ?
C35 C36 H36 120.2 . . ?
C37 C36 H36 120.2 . . ?
C36 C37 C38 119.7(9) . . ?
C36 C37 H37 120.2 . . ?
C38 C37 H37 120.2 . . ?
C39 C38 C37 121.3(8) . . ?
C39 C38 H38 119.3 . . ?
C37 C38 H38 119.3 . . ?
C38 C39 C34 119.4(9) . . ?
C38 C39 H39 120.3 . . ?
C34 C39 H39 120.3 . . ?
F2 C40 F1 112.0(18) . . ?
F2 C40 F3 111(2) . . ?
F1 C40 F3 107.5(19) . . ?
F2 C40 S2 114.0(16) . . ?
F1 C40 S2 110.5(15) . . ?
F3 C40 S2 100.9(13) . . ?
C4 N1 C3 118.7(5) . . ?
C4 N1 Pt1 127.5(4) . 16_655 ?
C3 N1 Pt1 113.8(4) . 16_655 ?
C6 P1 C22 100.8(4) . . ?
C6 P1 C16 101.7(3) . . ?
C22 P1 C16 108.7(3) . . ?
C6 P1 Pt1 123.0(2) . . ?
C22 P1 Pt1 110.8(2) . . ?
C16 P1 Pt1 110.8(2) . . ?
C34 P2 C11 106.5(4) . . ?
C34 P2 C28 104.7(3) . . ?
C11 P2 C28 103.0(3) . . ?
C34 P2 Pt1 111.4(2) . . ?
C11 P2 Pt1 118.4(3) . . ?
C28 P2 Pt1 111.6(2) . . ?
N1 Pt1 P1 169.91(15) 14_565 . ?
N1 Pt1 P2 88.38(15) 14_565 . ?
P1 Pt1 P2 99.31(6) . . ?
N1 Pt1 S1 85.04(15) 14_565 . ?
P1 Pt1 S1 86.93(6) . . ?
P2 Pt1 S1 172.87(6) . . ?
C1 S1 Pt1 104.5(2) . . ?
O3 S2 O1 117.5(6) . . ?
O3 S2 O2 113.4(8) . . ?
O1 S2 O2 110.1(9) . . ?
O3 S2 C40 106.5(9) . . ?
O1 S2 C40 109.9(9) . . ?
O2 S2 C40 97.5(9) . . ?
C11 Fe1 C6 108.8(3) . . ?
C11 Fe1 C7 136.8(3) . . ?
C6 Fe1 C7 40.7(3) . . ?
C11 Fe1 C12 41.4(3) . . ?
C6 Fe1 C12 110.9(4) . . ?
C7 Fe1 C12 110.5(4) . . ?
C11 Fe1 C15 41.8(3) . . ?
C6 Fe1 C15 137.2(3) . . ?
C7 Fe1 C15 177.8(4) . . ?
C12 Fe1 C15 69.3(4) . . ?
C11 Fe1 C10 111.1(4) . . ?
C6 Fe1 C10 41.8(3) . . ?
C7 Fe1 C10 68.6(4) . . ?
C12 Fe1 C10 141.0(4) . . ?
C15 Fe1 C10 110.1(4) . . ?
C11 Fe1 C9 140.8(4) . . ?
C6 Fe1 C9 68.7(4) . . ?
C7 Fe1 C9 67.7(4) . . ?
C12 Fe1 C9 177.8(4) . . ?
C15 Fe1 C9 112.5(4) . . ?
C10 Fe1 C9 40.1(4) . . ?
C11 Fe1 C14 68.4(4) . . ?
C6 Fe1 C14 177.0(4) . . ?
C7 Fe1 C14 142.1(4) . . ?
C12 Fe1 C14 67.7(4) . . ?
C15 Fe1 C14 40.0(4) . . ?
C10 Fe1 C14 137.7(5) . . ?
C9 Fe1 C14 112.7(5) . . ?
C11 Fe1 C13 67.8(4) . . ?
C6 Fe1 C13 140.1(5) . . ?
C7 Fe1 C13 113.4(5) . . ?
C12 Fe1 C13 39.3(4) . . ?
C15 Fe1 C13 67.9(5) . . ?
C10 Fe1 C13 177.9(5) . . ?
C9 Fe1 C13 139.7(4) . . ?
C14 Fe1 C13 40.3(5) . . ?
C11 Fe1 C8 177.3(4) . . ?
C6 Fe1 C8 68.7(3) . . ?
C7 Fe1 C8 40.7(4) . . ?
C12 Fe1 C8 138.1(5) . . ?
C15 Fe1 C8 140.7(4) . . ?
C10 Fe1 C8 67.8(4) . . ?
C9 Fe1 C8 39.7(4) . . ?
C14 Fe1 C8 114.1(4) . . ?
C13 Fe1 C8 113.4(4) . . ?

loop_
_geom_bond_atom_site_label_1
_geom_bond_atom_site_label_2
_geom_bond_distance
_geom_bond_site_symmetry_2
_geom_bond_publ_flag
C1 C5 1.389(9) . ?
C1 C2 1.401(9) . ?
C1 S1 1.742(6) . ?
C2 C3 1.371(9) . ?
C2 H2 0.9300 . ?
C3 N1 1.348(8) . ?
C3 H3 0.9300 . ?
C4 N1 1.340(8) . ?
C4 C5 1.381(9) . ?
C4 H4 0.9300 . ?
C5 H5 0.9300 . ?
C6 C7 1.408(12) . ?
C6 C10 1.445(12) . ?
C6 P1 1.815(8) . ?
C6 Fe1 2.013(8) . ?
C7 C8 1.425(13) . ?
C7 Fe1 2.034(9) . ?
C7 H7 0.9300 . ?
C8 C9 1.393(16) . ?
C8 Fe1 2.065(9) . ?
C8 H8 0.9300 . ?
C9 C10 1.398(13) . ?
C9 Fe1 2.041(10) . ?
C9 H9 0.9300 . ?
C10 Fe1 2.036(9) . ?
C10 H10 0.9300 . ?
C11 C12 1.429(12) . ?
C11 C15 1.441(12) . ?
C11 P2 1.812(8) . ?
C11 Fe1 2.005(8) . ?
C12 C13 1.379(13) . ?
C12 Fe1 2.036(9) . ?
C12 H12 0.9300 . ?
C13 C14 1.420(17) . ?
C13 Fe1 2.065(10) . ?
C13 H13 0.9300 . ?
C14 C15 1.400(15) . ?
C14 Fe1 2.053(9) . ?
C14 H14 0.9300 . ?
C15 Fe1 2.036(9) . ?
C15 H15 0.9300 . ?
C16 C17 1.377(10) . ?
C16 C21 1.404(10) . ?
C16 P1 1.827(7) . ?
C17 C18 1.420(12) . ?
C17 H17 0.9300 . ?
C18 C19 1.334(13) . ?
C18 H18 0.9300 . ?
C19 C20 1.391(12) . ?
C19 H19 0.9300 . ?
C20 C21 1.358(11) . ?
C20 H20 0.9300 . ?
C21 H21 0.9300 . ?
C22 C27 1.364(11) . ?
C22 C23 1.411(11) . ?
C22 P1 1.823(7) . ?
C23 C24 1.407(14) . ?
C23 H23 0.9300 . ?
C24 C25 1.371(17) . ?
C24 H24 0.9300 . ?
C25 C26 1.386(16) . ?
C25 H25 0.9300 . ?
C26 C27 1.380(11) . ?
C26 H26 0.9300 . ?
C27 H27 0.9300 . ?
C28 C33 1.388(11) . ?
C28 C29 1.391(10) . ?
C28 P2 1.824(7) . ?
C29 C30 1.394(11) . ?
C29 H29 0.9300 . ?
C30 C31 1.355(13) . ?
C30 H30 0.9300 . ?
C31 C32 1.388(14) . ?
C31 H31 0.9300 . ?
C32 C33 1.376(12) . ?
C32 H32 0.9300 . ?
C33 H33 0.9300 . ?
C34 C39 1.398(10) . ?
C34 C35 1.410(10) . ?
C34 P2 1.803(8) . ?
C35 C36 1.358(12) . ?
C35 H35 0.9300 . ?
C36 C37 1.397(14) . ?
C36 H36 0.9300 . ?
C37 C38 1.376(14) . ?
C37 H37 0.9300 . ?
C38 C39 1.378(12) . ?
C38 H38 0.9300 . ?
C39 H39 0.9300 . ?
C40 F2 1.23(2) . ?
C40 F1 1.29(2) . ?
C40 F3 1.41(2) . ?
C40 S2 1.773(19) . ?
N1 Pt1 2.102(5) 16_655 ?
P1 Pt1 2.2634(17) . ?
P2 Pt1 2.2995(17) . ?
Pt1 S1 2.3746(16) . ?
S2 O3 1.397(9) . ?
S2 O1 1.390(9) . ?
S2 O2 1.468(11) . ?

loop_
_geom_torsion_atom_site_label_1
_geom_torsion_atom_site_label_2
_geom_torsion_atom_site_label_3
_geom_torsion_atom_site_label_4
_geom_torsion
_geom_torsion_site_symmetry_1
_geom_torsion_site_symmetry_2
_geom_torsion_site_symmetry_3
_geom_torsion_site_symmetry_4
_geom_torsion_publ_flag
C5 C1 C2 C3 -1.6(10) . . . . ?
S1 C1 C2 C3 171.7(5) . . . . ?
C1 C2 C3 N1 -2.7(10) . . . . ?
N1 C4 C5 C1 -0.2(10) . . . . ?
C2 C1 C5 C4 3.0(10) . . . . ?
S1 C1 C5 C4 -170.6(5) . . . . ?
C10 C6 C7 C8 -0.9(10) . . . . ?
P1 C6 C7 C8 -177.7(7) . . . . ?
Fe1 C6 C7 C8 59.8(7) . . . . ?
C10 C6 C7 Fe1 -60.7(5) . . . . ?
P1 C6 C7 Fe1 122.5(7) . . . . ?
C6 C7 C8 C9 0.0(12) . . . . ?
Fe1 C7 C8 C9 58.6(8) . . . . ?
C6 C7 C8 Fe1 -58.6(6) . . . . ?
C7 C8 C9 C10 0.9(12) . . . . ?
Fe1 C8 C9 C10 59.0(7) . . . . ?
C7 C8 C9 Fe1 -58.2(7) . . . . ?
C8 C9 C10 C6 -1.4(11) . . . . ?
Fe1 C9 C10 C6 58.4(6) . . . . ?
C8 C9 C10 Fe1 -59.9(8) . . . . ?
C7 C6 C10 C9 1.4(9) . . . . ?
P1 C6 C10 C9 178.3(7) . . . . ?
Fe1 C6 C10 C9 -59.6(6) . . . . ?
C7 C6 C10 Fe1 61.1(6) . . . . ?
P1 C6 C10 Fe1 -122.1(6) . . . . ?
C15 C11 C12 C13 0.1(10) . . . . ?
P2 C11 C12 C13 -177.9(7) . . . . ?
Fe1 C11 C12 C13 -60.7(7) . . . . ?
C15 C11 C12 Fe1 60.7(6) . . . . ?
P2 C11 C12 Fe1 -117.2(6) . . . . ?
C11 C12 C13 C14 0.5(12) . . . . ?
Fe1 C12 C13 C14 -58.1(8) . . . . ?
C11 C12 C13 Fe1 58.6(6) . . . . ?
C12 C13 C14 C15 -0.8(12) . . . . ?
Fe1 C13 C14 C15 -58.9(7) . . . . ?
C12 C13 C14 Fe1 58.0(7) . . . . ?
C13 C14 C15 C11 0.9(11) . . . . ?
Fe1 C14 C15 C11 -58.6(6) . . . . ?
C13 C14 C15 Fe1 59.5(7) . . . . ?
C12 C11 C15 C14 -0.6(10) . . . . ?
P2 C11 C15 C14 177.3(7) . . . . ?
Fe1 C11 C15 C14 60.3(7) . . . . ?
C12 C11 C15 Fe1 -60.9(6) . . . . ?
P2 C11 C15 Fe1 117.1(7) . . . . ?
C21 C16 C17 C18 -0.5(12) . . . . ?
P1 C16 C17 C18 -177.4(7) . . . . ?
C16 C17 C18 C19 -0.2(14) . . . . ?
C17 C18 C19 C20 0.5(14) . . . . ?
C18 C19 C20 C21 0.0(13) . . . . ?
C19 C20 C21 C16 -0.8(12) . . . . ?
C17 C16 C21 C20 1.0(11) . . . . ?
P1 C16 C21 C20 178.0(6) . . . . ?
C27 C22 C23 C24 2.9(13) . . . . ?
P1 C22 C23 C24 178.5(8) . . . . ?
C22 C23 C24 C25 -3.2(16) . . . . ?
C23 C24 C25 C26 1.8(19) . . . . ?
C24 C25 C26 C27 0.0(19) . . . . ?
C23 C22 C27 C26 -1.1(13) . . . . ?
P1 C22 C27 C26 -176.5(8) . . . . ?
C25 C26 C27 C22 -0.3(16) . . . . ?
C33 C28 C29 C30 0.6(12) . . . . ?
P2 C28 C29 C30 -176.0(6) . . . . ?
C28 C29 C30 C31 0.3(13) . . . . ?
C29 C30 C31 C32 0.9(16) . . . . ?
C30 C31 C32 C33 -2.8(17) . . . . ?
C29 C28 C33 C32 -2.5(13) . . . . ?
P2 C28 C33 C32 174.0(8) . . . . ?
C31 C32 C33 C28 3.7(16) . . . . ?
C39 C34 C35 C36 1.9(13) . . . . ?
P2 C34 C35 C36 -179.2(8) . . . . ?
C34 C35 C36 C37 -3.8(15) . . . . ?
C35 C36 C37 C38 4.0(17) . . . . ?
C36 C37 C38 C39 -2.3(16) . . . . ?
C37 C38 C39 C34 0.4(14) . . . . ?
C35 C34 C39 C38 -0.2(12) . . . . ?
P2 C34 C39 C38 -179.1(7) . . . . ?
C5 C4 N1 C3 -4.2(10) . . . . ?
C5 C4 N1 Pt1 173.2(5) . . . 16_655 ?
C2 C3 N1 C4 5.6(10) . . . . ?
C2 C3 N1 Pt1 -172.1(5) . . . 16_655 ?
C7 C6 P1 C22 121.3(8) . . . . ?
C10 C6 P1 C22 -54.9(7) . . . . ?
Fe1 C6 P1 C22 -145.8(5) . . . . ?
C7 C6 P1 C16 9.4(8) . . . . ?
C10 C6 P1 C16 -166.8(7) . . . . ?
Fe1 C6 P1 C16 102.4(5) . . . . ?
C7 C6 P1 Pt1 -115.0(7) . . . . ?
C10 C6 P1 Pt1 68.8(7) . . . . ?
Fe1 C6 P1 Pt1 -22.1(7) . . . . ?
C27 C22 P1 C6 137.0(7) . . . . ?
C23 C22 P1 C6 -38.4(7) . . . . ?
C27 C22 P1 C16 -116.6(7) . . . . ?
C23 C22 P1 C16 68.0(7) . . . . ?
C27 C22 P1 Pt1 5.3(7) . . . . ?
C23 C22 P1 Pt1 -170.1(6) . . . . ?
C17 C16 P1 C6 90.5(7) . . . . ?
C21 C16 P1 C6 -86.4(6) . . . . ?
C17 C16 P1 C22 -15.3(8) . . . . ?
C21 C16 P1 C22 167.8(6) . . . . ?
C17 C16 P1 Pt1 -137.2(6) . . . . ?
C21 C16 P1 Pt1 45.9(6) . . . . ?
C39 C34 P2 C11 62.1(7) . . . . ?
C35 C34 P2 C11 -116.8(7) . . . . ?
C39 C34 P2 C28 -46.6(7) . . . . ?
C35 C34 P2 C28 134.5(7) . . . . ?
C39 C34 P2 Pt1 -167.5(5) . . . . ?
C35 C34 P2 Pt1 13.6(7) . . . . ?
C12 C11 P2 C34 162.6(7) . . . . ?
C15 C11 P2 C34 -15.0(8) . . . . ?
Fe1 C11 P2 C34 74.2(5) . . . . ?
C12 C11 P2 C28 -87.5(7) . . . . ?
C15 C11 P2 C28 94.9(8) . . . . ?
Fe1 C11 P2 C28 -175.9(5) . . . . ?
C12 C11 P2 Pt1 36.2(8) . . . . ?
C15 C11 P2 Pt1 -141.4(6) . . . . ?
Fe1 C11 P2 Pt1 -52.2(6) . . . . ?
C33 C28 P2 C34 152.6(7) . . . . ?
C29 C28 P2 C34 -30.9(7) . . . . ?
C33 C28 P2 C11 41.3(7) . . . . ?
C29 C28 P2 C11 -142.1(6) . . . . ?
C33 C28 P2 Pt1 -86.7(7) . . . . ?
C29 C28 P2 Pt1 89.8(6) . . . . ?
C5 C1 S1 Pt1 -160.3(5) . . . . ?
C2 C1 S1 Pt1 26.6(6) . . . . ?
F2 C40 S2 O3 47.1(19) . . . . ?
F1 C40 S2 O3 174.3(15) . . . . ?
F3 C40 S2 O3 -72.2(15) . . . . ?
F2 C40 S2 O1 175.4(16) . . . . ?
F1 C40 S2 O1 -57.5(18) . . . . ?
F3 C40 S2 O1 56.0(16) . . . . ?
F2 C40 S2 O2 -70.0(18) . . . . ?
F1 C40 S2 O2 57.2(18) . . . . ?
F3 C40 S2 O2 170.6(14) . . . . ?
